data_7026491
loop_
_publ_author_name
'Xu, Gang'
'Guo, Guo-Cong'
'Guo, Jin-Shuang'
'Guo, Sheng-Ping'
'Jiang, Xiao-Ming'
'Yang, Chen'
'Wang, Ming-Sheng'
'Zhang, Zhang-Jing'

_publ_section_title
;
 Photochromic inorganic-organic hybrid: a new approach for switchable
 photoluminescence in the solid state and partial photochromic phenomenon.
;
_journal_issue 37
_journal_name_full 'Dalton transactions (Cambridge, England : 2003)'
_journal_page_first 8688
_journal_page_last 8692
_journal_paper_doi 10.1039/c0dt00471e
_journal_volume 39
_journal_year 2010
_chemical_formula_moiety '(mv)4BI6CL26 2H2O'
_chemical_formula_sum 'C48 H60 Bi6 Cl26 N8 O2'
_chemical_formula_weight 2956.62
_chemical_melting_point ?
_chemical_name_common '(mv)4BI6CL26 2H2O'
_chemical_name_systematic '(mv)4BI6CL26 2H2O'
_space_group_IT_number 2
_symmetry_cell_setting triclinic
_symmetry_space_group_name_Hall '-P 1'
_symmetry_space_group_name_H-M 'P -1'
_atom_sites_solution_hydrogens geom
_atom_sites_solution_primary direct
_atom_sites_solution_secondary difmap
_audit_creation_method SHELXL-97
_cell_angle_alpha 99.926(11)
_cell_angle_beta 103.057(8)
_cell_angle_gamma 107.672(7)
_cell_formula_units_Z 1
_cell_length_a 9.3132(16)
_cell_length_b 12.499(3)
_cell_length_c 19.727(4)
_cell_measurement_reflns_used 5494
_cell_measurement_temperature 293(2)
_cell_measurement_theta_max 27.4835
_cell_measurement_theta_min 3.0957
_cell_volume 2058.3(8)
_computing_cell_refinement 'CrystalClear (Rigaku Corp., 2002)'
_computing_data_collection 'CrystalClear (Rigaku Corp., 2002)'
_computing_data_reduction 'CrystalClear (Rigaku Corp., 2002)'
_computing_publication_material 'Siemens SHELXTL^TM^ 5'
_computing_structure_refinement 'Siemens SHELXTL^TM^ 5'
_computing_structure_solution 'Siemens SHELXTL^TM^ 5'
_diffrn_ambient_temperature 293(2)
_diffrn_measured_fraction_theta_full 0.978
_diffrn_measured_fraction_theta_max 0.978
_diffrn_measurement_device_type 'Rigaku Mercury CCD '
_diffrn_measurement_method '\w '
_diffrn_radiation_monochromator graphite
_diffrn_radiation_source 'rotating-anode generator'
_diffrn_radiation_type MoK\a
_diffrn_radiation_wavelength 0.71073
_diffrn_reflns_av_R_equivalents 0.0000
_diffrn_reflns_av_sigmaI/netI 0.1230
_diffrn_reflns_limit_h_max 10
_diffrn_reflns_limit_h_min -11
_diffrn_reflns_limit_k_max 14
_diffrn_reflns_limit_k_min -15
_diffrn_reflns_limit_l_max 23
_diffrn_reflns_limit_l_min 0
_diffrn_reflns_number 7364
_diffrn_reflns_theta_full 25.34
_diffrn_reflns_theta_max 25.34
_diffrn_reflns_theta_min 3.10
_exptl_absorpt_coefficient_mu 13.663
_exptl_absorpt_correction_T_max 1.0000
_exptl_absorpt_correction_T_min 0.1210
_exptl_absorpt_correction_type multi-scan
_exptl_absorpt_process_details 'Sphere (Rigaku CrystalClear)'
_exptl_crystal_colour colorless
_exptl_crystal_density_diffrn 2.385
_exptl_crystal_density_meas ?
_exptl_crystal_density_method 'not measured'
_exptl_crystal_description Prism
_exptl_crystal_F_000 1360
_exptl_crystal_size_max 0.53
_exptl_crystal_size_mid 0.18
_exptl_crystal_size_min 0.17
_refine_diff_density_max 2.324
_refine_diff_density_min -2.868
_refine_diff_density_rms 0.253
_refine_ls_extinction_method none
_refine_ls_goodness_of_fit_ref 0.937
_refine_ls_hydrogen_treatment mixed
_refine_ls_matrix_type full
_refine_ls_number_parameters 415
_refine_ls_number_reflns 7364
_refine_ls_number_restraints 0
_refine_ls_restrained_S_all 0.937
_refine_ls_R_factor_all 0.0617
_refine_ls_R_factor_gt 0.0500
_refine_ls_shift/su_max 0.002
_refine_ls_shift/su_mean 0.000
_refine_ls_structure_factor_coef Fsqd
_refine_ls_weighting_details 'calc w=1/[\s^2^(Fo^2^)+(0.0001P)^2^+0.0000P] where P=(Fo^2^+2Fc^2^)/3'
_refine_ls_weighting_scheme calc
_refine_ls_wR_factor_gt 0.0983
_refine_ls_wR_factor_ref 0.1005
_reflns_number_gt 4830
_reflns_number_total 7364
_reflns_threshold_expression >2sigma(I)
_cod_data_source_file c0dt00471e.txt
_cod_data_source_block 2_colorless_1
_cod_depositor_comments
;
The following automatic conversions were performed:

'_chemical_melting_point' value 'not measured' was changed to '?' -
the value is undefined or not
given.

'_exptl_absorpt_correction_type' value 'Multi-scan' changed
to 'multi-scan' according to
/home/saulius/struct/CIF-dictionaries/cif_core.dic dictionary named
'cif_core.dic' version 2.4.2 from 2011-04-26.

Automatic conversion script
Id: cif_fix_values 1891 2012-01-12 08:04:46Z andrius 

The following automatic conversions were performed:

'_exptl_crystal_density_meas' value 'not measured' was changed to '?'
- the value is perceived as not measured.

Automatic conversion script
Id: cif_fix_values 3008 2015-01-20 13:52:24Z robertas 
;
_cod_original_cell_volume 2058.3(7)
_cod_original_sg_symbol_H-M P-1
_cod_database_code 7026491

loop_
_symmetry_equiv_pos_as_xyz
'x, y, z'
'-x, -y, -z'

loop_
_atom_site_label
_atom_site_type_symbol
_atom_site_fract_x
_atom_site_fract_y
_atom_site_fract_z
_atom_site_U_iso_or_equiv
_atom_site_adp_type
_atom_site_occupancy
_atom_site_symmetry_multiplicity
_atom_site_calc_flag
_atom_site_refinement_flags
Bi1 Bi 0.108303(12) -0.436229(9) 0.281233(7) 0.03358(4) Uani 1 1 d .
Bi2 Bi 0.166979(12) -0.165266(9) 0.174510(7) 0.03364(4) Uani 1 1 d .
Bi3 Bi 0.525498(12) 0.134223(9) 0.447893(7) 0.03022(3) Uani 1 1 d .
Cl1 Cl -0.09596(9) -0.52682(7) 0.34070(5) 0.0445(3) Uani 1 1 d .
Cl2 Cl -0.05733(9) -0.58821(7) 0.16230(5) 0.0488(3) Uani 1 1 d .
Cl3 Cl 0.26361(9) -0.56661(7) 0.31068(5) 0.0451(3) Uani 1 1 d .
Cl4 Cl 0.32463(8) -0.31646(6) 0.20963(5) 0.0376(2) Uani 1 1 d .
Cl5 Cl -0.05548(8) -0.28474(6) 0.23495(5) 0.0378(2) Uani 1 1 d .
Cl6 Cl 0.38339(9) -0.05698(7) 0.11813(5) 0.0468(3) Uani 1 1 d .
Cl7 Cl 0.00502(9) -0.30996(7) 0.04993(5) 0.0495(3) Uani 1 1 d .
Cl8 Cl 0.00392(9) -0.03170(7) 0.14624(5) 0.0500(3) Uani 1 1 d .
Cl9 Cl 0.34271(9) -0.01324(6) 0.31263(5) 0.0428(3) Uani 1 1 d .
Cl10 Cl 0.73129(8) 0.23158(6) 0.38812(5) 0.0409(3) Uani 1 1 d .
Cl11 Cl 0.37552(8) 0.27112(6) 0.42364(5) 0.0404(3) Uani 1 1 d .
Cl12 Cl 0.68878(8) -0.01932(6) 0.48340(4) 0.0351(2) Uani 1 1 d .
Cl13 Cl 0.70117(9) 0.28106(6) 0.57562(5) 0.0433(3) Uani 1 1 d .
C1 C 0.5009(5) -0.1636(3) -0.0288(3) 0.0913(18) Uani 1 1 d .
H1A H 0.6105 -0.1205 -0.0207 0.137 Uiso 1 1 calc R
H1B H 0.4518 -0.1125 -0.0103 0.137 Uiso 1 1 calc R
H1C H 0.4501 -0.1967 -0.0796 0.137 Uiso 1 1 calc R
C2 C 0.6160(4) -0.2678(4) 0.0479(2) 0.0693(17) Uani 1 1 d .
H2A H 0.7155 -0.2172 0.0512 0.083 Uiso 1 1 calc R
C3 C 0.6038(4) -0.3513(3) 0.0829(2) 0.0597(14) Uani 1 1 d .
H3A H 0.6954 -0.3574 0.1099 0.072 Uiso 1 1 calc R
C4 C 0.4597(3) -0.4284(3) 0.08028(19) 0.0407(10) Uani 1 1 d .
C5 C 0.3276(4) -0.4157(3) 0.0378(2) 0.0570(14) Uani 1 1 d .
H5A H 0.2281 -0.4677 0.0330 0.068 Uiso 1 1 calc R
C6 C 0.3392(4) -0.3312(3) 0.0036(2) 0.0534(13) Uani 1 1 d .
H6A H 0.2484 -0.3234 -0.0229 0.064 Uiso 1 1 calc R
C7 C 0.4423(3) -0.5190(3) 0.11892(18) 0.0387(10) Uani 1 1 d .
C8 C 0.2935(4) -0.6005(3) 0.1146(2) 0.0533(13) Uani 1 1 d .
H8A H 0.2014 -0.5961 0.0868 0.064 Uiso 1 1 calc R
C9 C 0.2850(4) -0.6813(3) 0.1492(2) 0.0657(15) Uani 1 1 d .
H9A H 0.1867 -0.7364 0.1431 0.079 Uiso 1 1 calc R
C10 C 0.4001(4) -0.7794(3) 0.2341(2) 0.0564(14) Uani 1 1 d .
H10A H 0.5029 -0.7731 0.2615 0.085 Uiso 1 1 calc R
H10B H 0.3487 -0.8547 0.2005 0.085 Uiso 1 1 calc R
H10C H 0.3385 -0.7695 0.2661 0.085 Uiso 1 1 calc R
C11 C 0.5534(4) -0.6140(3) 0.1997(3) 0.0710(17) Uani 1 1 d .
H11A H 0.6423 -0.6184 0.2303 0.085 Uiso 1 1 calc R
C12 C 0.5731(4) -0.5297(3) 0.1624(3) 0.0728(19) Uani 1 1 d .
H12A H 0.6738 -0.4803 0.1665 0.087 Uiso 1 1 calc R
C13 C 0.2376(4) 0.4745(3) 0.5066(2) 0.0500(13) Uani 1 1 d .
H13A H 0.3462 0.5249 0.5212 0.075 Uiso 1 1 calc R
H13B H 0.1746 0.5181 0.5197 0.075 Uiso 1 1 calc R
H13C H 0.2024 0.4424 0.4553 0.075 Uiso 1 1 calc R
C14 C 0.3468(4) 0.3783(3) 0.5924(2) 0.0538(13) Uani 1 1 d .
H14A H 0.4445 0.4368 0.6028 0.065 Uiso 1 1 calc R
C15 C 0.3349(4) 0.2939(3) 0.62781(18) 0.0465(12) Uani 1 1 d .
H15A H 0.4239 0.2947 0.6610 0.056 Uiso 1 1 calc R
C16 C 0.1900(3) 0.2058(3) 0.61482(19) 0.0380(10) Uani 1 1 d .
C17 C 0.0615(4) 0.2126(3) 0.5653(3) 0.0622(16) Uani 1 1 d .
H17A H -0.0383 0.1571 0.5556 0.075 Uiso 1 1 calc R
C18 C 0.0805(4) 0.2990(3) 0.5311(3) 0.0589(15) Uani 1 1 d .
H18A H -0.0076 0.3015 0.4989 0.071 Uiso 1 1 calc R
C19 C 0.1706(3) 0.1100(3) 0.65011(19) 0.0383(10) Uani 1 1 d .
C20 C 0.2988(4) 0.0983(3) 0.6960(3) 0.0674(17) Uani 1 1 d .
H20A H 0.3995 0.1513 0.7039 0.081 Uiso 1 1 calc R
C21 C 0.2798(4) 0.0098(3) 0.7300(2) 0.0557(14) Uani 1 1 d .
H21A H 0.3677 0.0050 0.7611 0.067 Uiso 1 1 calc R
C22 C 0.1176(4) -0.1658(3) 0.7538(2) 0.0559(14) Uani 1 1 d .
H22A H 0.2188 -0.1603 0.7826 0.084 Uiso 1 1 calc R
H22B H 0.0706 -0.2385 0.7175 0.084 Uiso 1 1 calc R
H22C H 0.0506 -0.1617 0.7839 0.084 Uiso 1 1 calc R
C23 C 0.0109(4) -0.0583(3) 0.6767(2) 0.0598(14) Uani 1 1 d .
H23A H -0.0894 -0.1096 0.6716 0.072 Uiso 1 1 calc R
C24 C 0.0264(4) 0.0278(3) 0.6406(2) 0.0551(13) Uani 1 1 d .
H24A H -0.0629 0.0300 0.6091 0.066 Uiso 1 1 calc R
N1 N 0.4859(3) -0.2557(3) 0.00759(17) 0.0533(11) Uani 1 1 d .
N2 N 0.4157(3) -0.6876(2) 0.19394(15) 0.0429(9) Uani 1 1 d .
N3 N 0.2220(3) 0.3813(2) 0.54216(16) 0.0411(9) Uani 1 1 d .
N4 N 0.1372(3) -0.0696(2) 0.71916(16) 0.0415(9) Uani 1 1 d .
O1W O 0.8581(7) -0.1031(5) -0.0382(4) 0.084(3) Uani 0.50 1 d P
O2W O -0.1174(8) -0.8670(5) 0.0535(4) 0.109(3) Uani 0.50 1 d P

loop_
_atom_site_aniso_label
_atom_site_aniso_U_11
_atom_site_aniso_U_22
_atom_site_aniso_U_33
_atom_site_aniso_U_23
_atom_site_aniso_U_13
_atom_site_aniso_U_12
Bi1 0.02054(5) 0.02312(5) 0.04694(6) -0.00871(5) -0.00309(5) 0.01310(4)
Bi2 0.02235(5) 0.02107(5) 0.04674(6) -0.01092(5) -0.00282(5) 0.01327(4)
Bi3 0.01799(4) 0.01787(4) 0.04561(6) -0.00959(4) -0.00260(4) 0.01229(4)
Cl1 0.0332(4) 0.0320(4) 0.0607(5) -0.0017(4) 0.0079(3) 0.0132(3)
Cl2 0.0311(4) 0.0393(4) 0.0559(5) -0.0171(4) -0.0067(4) 0.0155(3)
Cl3 0.0320(3) 0.0333(3) 0.0592(5) -0.0094(4) -0.0063(4) 0.0229(3)
Cl4 0.0231(3) 0.0289(3) 0.0497(4) -0.0101(3) -0.0010(3) 0.0137(3)
Cl5 0.0238(3) 0.0273(3) 0.0546(4) -0.0059(3) 0.0021(3) 0.0144(3)
Cl6 0.0383(4) 0.0338(4) 0.0598(5) -0.0034(4) 0.0097(3) 0.0132(3)
Cl7 0.0331(4) 0.0356(4) 0.0582(5) -0.0195(4) -0.0051(4) 0.0134(3)
Cl8 0.0430(4) 0.0375(4) 0.0654(5) -0.0063(4) 0.0039(4) 0.0283(3)
Cl9 0.0304(4) 0.0303(4) 0.0493(5) -0.0154(4) -0.0098(4) 0.0154(3)
Cl10 0.0312(3) 0.0267(3) 0.0600(4) -0.0025(3) 0.0092(3) 0.0146(3)
Cl11 0.0298(3) 0.0266(3) 0.0598(5) -0.0050(3) 0.0001(3) 0.0216(3)
Cl12 0.0228(3) 0.0238(3) 0.0527(4) -0.0059(3) 0.0026(3) 0.0149(3)
Cl13 0.0280(4) 0.0289(4) 0.0532(5) -0.0141(4) -0.0090(4) 0.0115(3)
C1 0.106(2) 0.076(2) 0.126(3) 0.021(2) 0.061(2) 0.0646(19)
C2 0.0288(17) 0.081(3) 0.082(3) 0.003(2) 0.0075(19) 0.0139(18)
C3 0.0355(16) 0.086(2) 0.064(2) 0.0249(18) 0.0112(15) 0.0290(16)
C4 0.0239(13) 0.0448(16) 0.0435(17) -0.0161(14) -0.0030(12) 0.0230(12)
C5 0.0226(14) 0.0387(17) 0.088(3) -0.0164(19) -0.0160(17) 0.0225(12)
C6 0.0417(16) 0.0221(15) 0.092(3) -0.0026(17) 0.0187(17) 0.0162(13)
C7 0.0243(13) 0.0365(15) 0.0436(17) -0.0148(14) -0.0031(12) 0.0183(12)
C8 0.0308(14) 0.060(2) 0.075(2) 0.0198(17) 0.0206(14) 0.0190(15)
C9 0.0269(16) 0.082(2) 0.093(3) 0.034(2) 0.0090(18) 0.0268(16)
C10 0.0437(16) 0.0360(16) 0.082(3) -0.0096(18) 0.0010(18) 0.0298(13)
C11 0.0293(17) 0.0419(18) 0.118(4) 0.009(2) -0.017(2) 0.0146(15)
C12 0.0297(17) 0.0265(16) 0.139(4) 0.005(2) -0.011(2) 0.0134(14)
C13 0.0399(16) 0.0247(15) 0.075(2) -0.0090(16) 0.0045(16) 0.0192(13)
C14 0.0200(14) 0.070(2) 0.064(2) 0.0056(19) -0.0003(15) 0.0210(14)
C15 0.0355(15) 0.0615(19) 0.0389(16) 0.0034(15) 0.0010(13) 0.0250(14)
C16 0.0216(12) 0.0309(15) 0.0530(18) -0.0129(14) 0.0022(12) 0.0173(11)
C17 0.0294(17) 0.0249(15) 0.112(3) 0.0031(19) -0.011(2) 0.0122(13)
C18 0.0216(16) 0.0305(16) 0.102(3) 0.0073(18) -0.0138(19) 0.0072(13)
C19 0.0177(12) 0.0297(15) 0.0540(18) -0.0161(14) 0.0008(12) 0.0118(11)
C20 0.0236(16) 0.0290(16) 0.126(4) -0.002(2) -0.013(2) 0.0140(13)
C21 0.0232(15) 0.0357(16) 0.091(3) -0.0004(18) -0.0094(18) 0.0152(13)
C22 0.0404(16) 0.0398(17) 0.086(3) 0.0018(18) 0.0154(17) 0.0227(14)
C23 0.0214(15) 0.071(2) 0.081(2) 0.0285(18) 0.0051(17) 0.0102(16)
C24 0.0201(14) 0.084(2) 0.0490(19) 0.0095(18) -0.0057(15) 0.0182(16)
N1 0.0526(15) 0.0498(16) 0.0470(16) -0.0078(14) 0.0062(13) 0.0213(13)
N2 0.0411(13) 0.0419(13) 0.0375(14) -0.0136(12) -0.0052(11) 0.0288(10)
N3 0.0326(12) 0.0249(12) 0.0557(16) -0.0137(12) -0.0006(12) 0.0194(10)
N4 0.0303(11) 0.0305(12) 0.0533(15) -0.0181(12) 0.0048(11) 0.0181(10)
O1W 0.069(3) 0.050(3) 0.124(5) 0.014(3) 0.022(3) 0.017(3)
O2W 0.177(5) 0.114(3) 0.073(4) 0.038(3) 0.023(4) 0.104(3)

loop_
_atom_type_symbol
_atom_type_description
_atom_type_scat_dispersion_real
_atom_type_scat_dispersion_imag
_atom_type_scat_source
Bi Bi -4.1077 10.2566 'International Tables Vol C Tables 4.2.6.8 and 6.1.1.4'
Cl Cl 0.1484 0.1585 'International Tables Vol C Tables 4.2.6.8 and 6.1.1.4'
C C 0.0033 0.0016 'International Tables Vol C Tables 4.2.6.8 and 6.1.1.4'
H H 0.0000 0.0000 'International Tables Vol C Tables 4.2.6.8 and 6.1.1.4'
N N 0.0061 0.0033 'International Tables Vol C Tables 4.2.6.8 and 6.1.1.4'
O O 0.0106 0.0060 'International Tables Vol C Tables 4.2.6.8 and 6.1.1.4'

loop_
_geom_angle_atom_site_label_1
_geom_angle_atom_site_label_2
_geom_angle_atom_site_label_3
_geom_angle
_geom_angle_site_symmetry_1
_geom_angle_site_symmetry_3
Cl1 Bi1 Cl3 93.20(3) . .
Cl1 Bi1 Cl2 89.71(3) . .
Cl3 Bi1 Cl2 89.36(3) . .
Cl1 Bi1 Cl5 92.28(3) . .
Cl3 Bi1 Cl5 173.96(3) . .
Cl2 Bi1 Cl5 88.11(3) . .
Cl1 Bi1 Cl4 174.04(3) . .
Cl3 Bi1 Cl4 92.76(3) . .
Cl2 Bi1 Cl4 90.43(3) . .
Cl5 Bi1 Cl4 81.78(3) . .
Cl1 Bi1 Cl13 87.13(3) . 2_656
Cl3 Bi1 Cl13 86.04(3) . 2_656
Cl2 Bi1 Cl13 174.27(3) . 2_656
Cl5 Bi1 Cl13 96.79(3) . 2_656
Cl4 Bi1 Cl13 93.20(3) . 2_656
Cl7 Bi2 Cl8 89.39(3) . .
Cl7 Bi2 Cl6 90.51(3) . .
Cl8 Bi2 Cl6 92.11(3) . .
Cl7 Bi2 Cl5 89.45(3) . .
Cl8 Bi2 Cl5 89.91(3) . .
Cl6 Bi2 Cl5 177.98(3) . .
Cl7 Bi2 Cl4 90.72(3) . .
Cl8 Bi2 Cl4 175.68(3) . .
Cl6 Bi2 Cl4 92.21(3) . .
Cl5 Bi2 Cl4 85.77(3) . .
Cl7 Bi2 Cl9 178.17(3) . .
Cl8 Bi2 Cl9 91.90(3) . .
Cl6 Bi2 Cl9 90.73(3) . .
Cl5 Bi2 Cl9 89.26(3) . .
Cl4 Bi2 Cl9 87.89(3) . .
Cl11 Bi3 Cl10 91.97(3) . .
Cl11 Bi3 Cl13 90.35(3) . .
Cl10 Bi3 Cl13 90.71(3) . .
Cl11 Bi3 Cl9 88.29(3) . .
Cl10 Bi3 Cl9 88.17(3) . .
Cl13 Bi3 Cl9 178.21(3) . .
Cl11 Bi3 Cl12 91.56(3) . 2_656
Cl10 Bi3 Cl12 176.43(3) . 2_656
Cl13 Bi3 Cl12 88.71(3) . 2_656
Cl9 Bi3 Cl12 92.49(3) . 2_656
Cl11 Bi3 Cl12 176.41(3) . .
Cl10 Bi3 Cl12 90.98(3) . .
Cl13 Bi3 Cl12 87.58(3) . .
Cl9 Bi3 Cl12 93.84(3) . .
Cl12 Bi3 Cl12 85.47(3) 2_656 .
Bi2 Cl4 Bi1 95.94(3) . .
Bi2 Cl5 Bi1 96.34(3) . .
Bi3 Cl9 Bi2 177.82(4) . .
Bi3 Cl12 Bi3 94.53(3) 2_656 .
Bi3 Cl13 Bi1 178.01(4) . 2_656
N1 C1 H1A 109.5 . .
N1 C1 H1B 109.5 . .
H1A C1 H1B 109.5 . .
N1 C1 H1C 109.5 . .
H1A C1 H1C 109.5 . .
H1B C1 H1C 109.5 . .
C3 C2 N1 121.2(3) . .
C3 C2 H2A 119.4 . .
N1 C2 H2A 119.4 . .
C2 C3 C4 122.1(4) . .
C2 C3 H3A 119.0 . .
C4 C3 H3A 119.0 . .
C3 C4 C5 115.9(4) . .
C3 C4 C7 123.4(3) . .
C5 C4 C7 120.7(3) . .
C6 C5 C4 122.2(3) . .
C6 C5 H5A 118.9 . .
C4 C5 H5A 118.9 . .
C5 C6 N1 120.0(3) . .
C5 C6 H6A 120.0 . .
N1 C6 H6A 120.0 . .
C12 C7 C8 116.1(4) . .
C12 C7 C4 120.6(3) . .
C8 C7 C4 123.3(3) . .
C9 C8 C7 120.7(3) . .
C9 C8 H8A 119.7 . .
C7 C8 H8A 119.7 . .
C8 C9 N2 122.1(3) . .
C8 C9 H9A 119.0 . .
N2 C9 H9A 119.0 . .
N2 C10 H10A 109.5 . .
N2 C10 H10B 109.5 . .
H10A C10 H10B 109.5 . .
N2 C10 H10C 109.5 . .
H10A C10 H10C 109.5 . .
H10B C10 H10C 109.5 . .
N2 C11 C12 122.6(4) . .
N2 C11 H11A 118.7 . .
C12 C11 H11A 118.7 . .
C11 C12 C7 119.6(3) . .
C11 C12 H12A 120.2 . .
C7 C12 H12A 120.2 . .
N3 C13 H13A 109.5 . .
N3 C13 H13B 109.5 . .
H13A C13 H13B 109.5 . .
N3 C13 H13C 109.5 . .
H13A C13 H13C 109.5 . .
H13B C13 H13C 109.5 . .
C15 C14 N3 122.9(3) . .
C15 C14 H14A 118.6 . .
N3 C14 H14A 118.6 . .
C14 C15 C16 120.4(3) . .
C14 C15 H15A 119.8 . .
C16 C15 H15A 119.8 . .
C15 C16 C17 116.1(3) . .
C15 C16 C19 122.9(3) . .
C17 C16 C19 121.0(3) . .
C18 C17 C16 120.9(3) . .
C18 C17 H17A 119.5 . .
C16 C17 H17A 119.5 . .
N3 C18 C17 122.5(3) . .
N3 C18 H18A 118.7 . .
C17 C18 H18A 118.7 . .
C24 C19 C20 115.9(4) . .
C24 C19 C16 122.6(3) . .
C20 C19 C16 121.5(3) . .
C21 C20 C19 121.4(3) . .
C21 C20 H20A 119.3 . .
C19 C20 H20A 119.3 . .
N4 C21 C20 121.2(3) . .
N4 C21 H21A 119.4 . .
C20 C21 H21A 119.4 . .
N4 C22 H22A 109.5 . .
N4 C22 H22B 109.5 . .
H22A C22 H22B 109.5 . .
N4 C22 H22C 109.5 . .
H22A C22 H22C 109.5 . .
H22B C22 H22C 109.5 . .
N4 C23 C24 121.5(3) . .
N4 C23 H23A 119.2 . .
C24 C23 H23A 119.2 . .
C19 C24 C23 121.3(3) . .
C19 C24 H24A 119.3 . .
C23 C24 H24A 119.3 . .
C2 N1 C6 118.6(4) . .
C2 N1 C1 120.6(3) . .
C6 N1 C1 120.8(3) . .
C11 N2 C9 118.8(4) . .
C11 N2 C10 120.8(3) . .
C9 N2 C10 120.3(3) . .
C18 N3 C14 117.0(3) . .
C18 N3 C13 121.2(3) . .
C14 N3 C13 121.5(3) . .
C21 N4 C23 118.5(3) . .
C21 N4 C22 121.2(3) . .
C23 N4 C22 120.3(3) . .

loop_
_geom_bond_atom_site_label_1
_geom_bond_atom_site_label_2
_geom_bond_distance
_geom_bond_site_symmetry_2
Bi1 Cl1 2.5369(10) .
Bi1 Cl3 2.5422(10) .
Bi1 Cl2 2.5577(10) .
Bi1 Cl5 2.9096(10) .
Bi1 Cl4 2.9120(10) .
Bi1 Cl13 2.9398(10) 2_656
Bi2 Cl7 2.5927(10) .
Bi2 Cl8 2.6234(11) .
Bi2 Cl6 2.6471(10) .
Bi2 Cl5 2.7920(10) .
Bi2 Cl4 2.8077(10) .
Bi2 Cl9 2.8329(10) .
Bi3 Cl11 2.5571(10) .
Bi3 Cl10 2.5777(10) .
Bi3 Cl13 2.6672(9) .
Bi3 Cl9 2.7861(9) .
Bi3 Cl12 2.8347(9) 2_656
Bi3 Cl12 2.8706(10) .
Cl12 Bi3 2.8347(9) 2_656
Cl13 Bi1 2.9398(10) 2_656
C1 N1 1.446(6) .
C1 H1A 0.9600 .
C1 H1B 0.9600 .
C1 H1C 0.9600 .
C2 C3 1.338(7) .
C2 N1 1.357(5) .
C2 H2A 0.9300 .
C3 C4 1.378(5) .
C3 H3A 0.9300 .
C4 C5 1.392(5) .
C4 C7 1.460(5) .
C5 C6 1.339(6) .
C5 H5A 0.9300 .
C6 N1 1.381(4) .
C6 H6A 0.9300 .
C7 C12 1.380(5) .
C7 C8 1.422(4) .
C8 C9 1.306(6) .
C8 H8A 0.9300 .
C9 N2 1.365(5) .
C9 H9A 0.9300 .
C10 N2 1.493(5) .
C10 H10A 0.9600 .
C10 H10B 0.9600 .
C10 H10C 0.9600 .
C11 N2 1.298(4) .
C11 C12 1.377(7) .
C11 H11A 0.9300 .
C12 H12A 0.9300 .
C13 N3 1.448(5) .
C13 H13A 0.9600 .
C13 H13B 0.9600 .
C13 H13C 0.9600 .
C14 C15 1.353(6) .
C14 N3 1.361(4) .
C14 H14A 0.9300 .
C15 C16 1.394(4) .
C15 H15A 0.9300 .
C16 C17 1.399(5) .
C16 C19 1.471(5) .
C17 C18 1.356(6) .
C17 H17A 0.9300 .
C18 N3 1.346(4) .
C18 H18A 0.9300 .
C19 C24 1.369(4) .
C19 C20 1.389(5) .
C20 C21 1.377(6) .
C20 H20A 0.9300 .
C21 N4 1.339(4) .
C21 H21A 0.9300 .
C22 N4 1.467(5) .
C22 H22A 0.9600 .
C22 H22B 0.9600 .
C22 H22C 0.9600 .
C23 N4 1.342(5) .
C23 C24 1.380(6) .
C23 H23A 0.9300 .
C24 H24A 0.9300 .
